data_1507919
loop_
_publ_author_name
'Costantino, Ferdinando'
'Gentili, Pier Luigi'
'Guerri, Annalisa'
'Ienco, Andrea'
'Midollini, Stefano'
'Oberhauser, Werner'

_publ_section_title
;
 Structural similarities in 1D coordination polymers of alkaline earth
 diphosphinates
;
_journal_name_full
;
Inorganica Chimica Acta
;
_journal_page_first 150
_journal_page_last 157
_journal_paper_doi 10.1016/j.ica.2012.05.024
_journal_volume 391
_journal_year 2012
_chemical_compound_source 'synthesis as described'
_chemical_formula_moiety 'C26 H26 Mg O8 P4'
_chemical_formula_sum 'C26 H26 Mg O8 P4'
_chemical_formula_weight 614.66
_space_group_IT_number 15
_symmetry_cell_setting monoclinic
_symmetry_Int_Tables_number 15
_symmetry_space_group_name_Hall '-C 2yc'
_symmetry_space_group_name_H-M 'C 1 2/c 1'
_atom_sites_solution_hydrogens geom
_atom_sites_solution_primary direct
_atom_sites_solution_secondary difmap
_cell_angle_alpha 90
_cell_angle_beta 127.19(3)
_cell_angle_gamma 90
_cell_formula_units_Z 4
_cell_length_a 29.954(6)
_cell_length_b 5.3757(5)
_cell_length_c 21.025(4)
_cell_measurement_reflns_used 2473
_cell_measurement_temperature 150(2)
_cell_measurement_theta_max 29.1156
_cell_measurement_theta_min 4.2184
_cell_measurement_wavelength 0.71073
_cell_volume 2697.0(13)
_computing_cell_refinement
;
        CrysAlisPro, Oxford Diffraction Ltd.,
        Version 1.171.33.41 (release 06-05-2009 CrysAlis171 .NET)
        (compiled May  6 2009,17:20:42)
;
_computing_data_collection
;
        CrysAlisPro, Oxford Diffraction Ltd.,
        Version 1.171.33.41 (release 06-05-2009 CrysAlis171 .NET)
        (compiled May  6 2009,17:20:42)
;
_computing_data_reduction
;
        CrysAlisPro, Oxford Diffraction Ltd.,
        Version 1.171.33.41 (release 06-05-2009 CrysAlis171 .NET)
        (compiled May  6 2009,17:20:42)
;
_computing_molecular_graphics 'Ortep-3 for Windows (Farrugia, 1997)'
_computing_publication_material 'WinGX publication routines (Farrugia, 1999)'
_computing_structure_refinement 'SHELXL-97 (Sheldrick, 1997)'
_computing_structure_solution 'Sir97 (Altomare, 1999)'
_diffrn_ambient_temperature 150(2)
_diffrn_detector_area_resol_mean 16.4547
_diffrn_measured_fraction_theta_full 0.995
_diffrn_measured_fraction_theta_max 0.884
_diffrn_measurement_device_type 'Xcalibur, Sapphire3'
_diffrn_measurement_method '\w scans'
_diffrn_orient_matrix_UB_11 0.0275625724
_diffrn_orient_matrix_UB_12 0.011908557
_diffrn_orient_matrix_UB_13 0.0361626788
_diffrn_orient_matrix_UB_21 0.0112990397
_diffrn_orient_matrix_UB_22 -0.0381175989
_diffrn_orient_matrix_UB_23 -0.0199025204
_diffrn_orient_matrix_UB_31 0.0007703219
_diffrn_orient_matrix_UB_32 0.1259811524
_diffrn_orient_matrix_UB_33 -0.0095081024
_diffrn_radiation_monochromator graphite
_diffrn_radiation_probe x-ray
_diffrn_radiation_type MoK\a
_diffrn_radiation_wavelength 0.71069
_diffrn_reflns_av_R_equivalents 0.0543
_diffrn_reflns_av_unetI/netI 0.0737
_diffrn_reflns_limit_h_max 40
_diffrn_reflns_limit_h_min -36
_diffrn_reflns_limit_k_max 6
_diffrn_reflns_limit_k_min -7
_diffrn_reflns_limit_l_max 16
_diffrn_reflns_limit_l_min -28
_diffrn_reflns_number 9936
_diffrn_reflns_theta_full 25
_diffrn_reflns_theta_max 29.13
_diffrn_reflns_theta_min 4.22
_exptl_absorpt_coefficient_mu 0.353
_exptl_absorpt_correction_T_max 0.95852
_exptl_absorpt_correction_T_min 0.89951
_exptl_absorpt_correction_type multi-scan
_exptl_absorpt_process_details
;
        CrysAlisPro, Oxford Diffraction Ltd.,
        Version 1.171.33.41 (release 06-05-2009 CrysAlis171 .NET)
        (compiled May  6 2009,17:20:42)
        Empirical absorption correction using spherical harmonics,
 implemented in SCALE3 ABSPACK scaling algorithm.
;
_exptl_crystal_colour colourless
_exptl_crystal_density_diffrn 1.514
_exptl_crystal_density_method 'not measured'
_exptl_crystal_description needle
_exptl_crystal_F_000 1272
_exptl_crystal_size_max 0.2000
_exptl_crystal_size_mid 0.04
_exptl_crystal_size_min 0.03
_refine_diff_density_max 0.475
_refine_diff_density_min -0.332
_refine_diff_density_rms 0.066
_refine_ls_extinction_method none
_refine_ls_goodness_of_fit_ref 0.897
_refine_ls_hydrogen_treatment mixed
_refine_ls_matrix_type full
_refine_ls_number_parameters 266
_refine_ls_number_reflns 3220
_refine_ls_number_restraints 0
_refine_ls_restrained_S_all 0.897
_refine_ls_R_factor_all 0.0685
_refine_ls_R_factor_gt 0.0389
_refine_ls_shift/su_max 0.002
_refine_ls_shift/su_mean 0
_refine_ls_structure_factor_coef Fsqd
_refine_ls_weighting_details 'calc w=1/[\s^2^(Fo^2^)+(0.0430P)^2^+0.0000P] where P=(Fo^2^+2Fc^2^)/3'
_refine_ls_weighting_scheme calc
_refine_ls_wR_factor_gt 0.0815
_refine_ls_wR_factor_ref 0.0869
_reflns_number_gt 2126
_reflns_number_total 3220
_reflns_threshold_expression >2sigma(I)
_cod_data_source_file ICA-2012-391-150-157-3.cif
_cod_data_source_block global
_cod_original_sg_symbol_H-M 'C 2/c'
_cod_database_code 1507919

loop_
_symmetry_equiv_pos_as_xyz
'x, y, z'
'-x, y, -z+1/2'
'x+1/2, y+1/2, z'
'-x+1/2, y+1/2, -z+1/2'
'-x, -y, -z'
'x, -y, z-1/2'
'-x+1/2, -y+1/2, -z'
'x+1/2, -y+1/2, z-1/2'

loop_
_atom_site_label
_atom_site_type_symbol
_atom_site_fract_x
_atom_site_fract_y
_atom_site_fract_z
_atom_site_U_iso_or_equiv
_atom_site_adp_type
_atom_site_occupancy
_atom_site_symmetry_multiplicity
_atom_site_calc_flag
_atom_site_refinement_flags
_atom_site_disorder_assembly
_atom_site_disorder_group
Mg1 Mg 0.25 -0.25 0.5 0.0159(2) Uani 1 2 d S . .
P1 P 0.19662(2) 0.24320(11) 0.37563(3) 0.01628(14) Uani 1 1 d . . .
P2 P 0.13897(2) 0.43787(11) 0.44541(3) 0.01951(15) Uani 1 1 d . A .
O1 O 0.20843(6) -0.0207(3) 0.40264(8) 0.0205(3) Uani 1 1 d . . .
O2 O 0.24078(5) 0.4368(3) 0.43001(8) 0.0178(3) Uani 1 1 d . . .
O3 O 0.15816(6) 0.2155(3) 0.50278(10) 0.0263(4) Uani 1 1 d . . .
H3 H 0.1860(10) 0.161(5) 0.5225(15) 0.032 Uiso 1 1 d . . .
O4 O 0.17440(6) 0.6651(3) 0.47810(8) 0.0201(3) Uani 1 1 d . . .
C1 C 0.13149(9) 0.3378(5) 0.35794(13) 0.0265(5) Uani 1 1 d . . .
H1A H 0.1067(10) 0.206(5) 0.3321(14) 0.032 Uiso 1 1 d . . .
H1B H 0.1158(10) 0.468(5) 0.3230(14) 0.032 Uiso 1 1 d . . .
C11 C 0.18234(8) 0.2590(4) 0.27965(11) 0.0176(4) Uani 1 1 d . . .
C12 C 0.15312(11) 0.0669(5) 0.22580(14) 0.0310(6) Uani 1 1 d . . .
H12 H 0.1395(10) -0.068(5) 0.2391(14) 0.037 Uiso 1 1 d . . .
C13 C 0.14266(12) 0.0710(5) 0.15186(14) 0.0395(7) Uani 1 1 d . . .
H13 H 0.1211(11) -0.057(5) 0.1160(15) 0.047 Uiso 1 1 d . . .
C14 C 0.16234(10) 0.2626(5) 0.13229(14) 0.0318(6) Uani 1 1 d . . .
H14 H 0.1588(10) 0.258(5) 0.0861(15) 0.038 Uiso 1 1 d . . .
C15 C 0.19140(10) 0.4548(5) 0.18548(14) 0.0293(6) Uani 1 1 d . . .
H15 H 0.2057(10) 0.590(5) 0.1743(14) 0.035 Uiso 1 1 d . . .
C16 C 0.20115(9) 0.4551(5) 0.25875(13) 0.0247(5) Uani 1 1 d . . .
H16 H 0.2188(10) 0.573(4) 0.2902(14) 0.03 Uiso 1 1 d . . .
C21 C 0.06937(8) 0.4928(4) 0.41489(13) 0.0229(5) Uani 1 1 d . . .
C24 C -0.03927(10) 0.5751(5) 0.36430(15) 0.0371(7) Uani 1 1 d . . .
H24 H -0.0759(11) 0.605(5) 0.3508(14) 0.044 Uiso 1 1 d . . .
C22 C 0.0396(2) 0.2897(13) 0.4186(5) 0.0305(15) Uani 0.509(8) 1 d P A 1
H22 H 0.054(2) 0.155(10) 0.434(3) 0.037 Uiso 0.509(8) 1 d P A 1
C23 C -0.0147(3) 0.3304(15) 0.3928(5) 0.0397(17) Uani 0.509(8) 1 d P A 1
H23 H -0.035(2) 0.186(11) 0.394(3) 0.048 Uiso 0.509(8) 1 d P A 1
C25 C -0.0081(2) 0.7549(13) 0.3697(5) 0.0396(18) Uani 0.509(8) 1 d P A 1
H25 H -0.020(2) 0.886(11) 0.355(3) 0.048 Uiso 0.509(8) 1 d P A 1
C26 C 0.0475(2) 0.7192(11) 0.3965(4) 0.0302(16) Uani 0.509(8) 1 d P A 1
H26 H 0.066(2) 0.857(10) 0.402(3) 0.036 Uiso 0.509(8) 1 d P A 1
C32 C 0.0497(2) 0.3974(16) 0.4499(4) 0.0285(16) Uani 0.491(8) 1 d P A 2
H32 H 0.072(2) 0.290(9) 0.498(3) 0.034 Uiso 0.491(8) 1 d P A 2
C33 C -0.0044(3) 0.4434(17) 0.4255(4) 0.0362(17) Uani 0.491(8) 1 d P A 2
H33 H -0.018(2) 0.372(10) 0.450(3) 0.043 Uiso 0.491(8) 1 d P A 2
C35 C -0.0226(2) 0.6964(11) 0.3194(5) 0.0364(17) Uani 0.491(8) 1 d P A 2
H35 H -0.049(2) 0.797(10) 0.271(3) 0.044 Uiso 0.491(8) 1 d P A 2
C36 C 0.0316(2) 0.6530(11) 0.3443(5) 0.0308(17) Uani 0.491(8) 1 d P A 2
H36 H 0.0458(19) 0.732(9) 0.309(3) 0.037 Uiso 0.491(8) 1 d P A 2

loop_
_atom_site_aniso_label
_atom_site_aniso_U_11
_atom_site_aniso_U_22
_atom_site_aniso_U_33
_atom_site_aniso_U_23
_atom_site_aniso_U_13
_atom_site_aniso_U_12
Mg1 0.0175(5) 0.0128(5) 0.0162(5) 0.0004(4) 0.0095(4) -0.0005(4)
P1 0.0161(3) 0.0146(3) 0.0154(3) -0.0002(2) 0.0081(2) 0.0006(2)
P2 0.0169(3) 0.0169(3) 0.0247(3) -0.0035(2) 0.0126(2) -0.0007(2)
O1 0.0243(8) 0.0153(8) 0.0174(7) 0.0008(6) 0.0102(6) -0.0016(6)
O2 0.0171(7) 0.0142(8) 0.0180(7) -0.0020(6) 0.0085(6) -0.0004(6)
O3 0.0217(8) 0.0217(10) 0.0389(10) 0.0043(8) 0.0202(8) 0.0038(7)
O4 0.0205(7) 0.0161(8) 0.0259(8) -0.0037(6) 0.0151(7) -0.0016(6)
C1 0.0171(11) 0.0305(15) 0.0250(12) -0.0099(11) 0.0091(10) -0.0013(10)
C11 0.0178(10) 0.0149(11) 0.0169(10) 0.0018(9) 0.0089(9) 0.0038(9)
C12 0.0448(15) 0.0194(13) 0.0240(12) -0.0022(11) 0.0183(11) -0.0087(12)
C13 0.0566(18) 0.0321(16) 0.0224(13) -0.0063(12) 0.0201(13) -0.0085(14)
C14 0.0405(14) 0.0364(16) 0.0225(12) 0.0073(12) 0.0212(12) 0.0116(12)
C15 0.0286(13) 0.0335(16) 0.0310(13) 0.0090(12) 0.0208(11) 0.0015(11)
C16 0.0223(12) 0.0229(14) 0.0261(12) -0.0009(10) 0.0132(10) -0.0011(10)
C21 0.0183(11) 0.0202(13) 0.0270(12) -0.0084(10) 0.0121(10) -0.0013(9)
C24 0.0202(12) 0.0461(19) 0.0410(16) -0.0122(14) 0.0165(12) -0.0014(13)
C22 0.025(3) 0.020(4) 0.047(4) -0.002(3) 0.022(3) -0.002(3)
C23 0.025(3) 0.035(4) 0.058(5) -0.008(3) 0.024(3) -0.010(3)
C25 0.029(3) 0.031(4) 0.054(5) 0.008(3) 0.022(3) 0.018(3)
C26 0.024(3) 0.024(3) 0.042(4) 0.000(3) 0.019(3) -0.001(2)
C32 0.017(3) 0.039(5) 0.022(3) 0.007(3) 0.008(2) 0.007(3)
C33 0.030(3) 0.048(5) 0.038(4) 0.003(3) 0.025(3) 0.001(3)
C35 0.024(3) 0.031(4) 0.040(4) 0.002(3) 0.012(3) 0.009(2)
C36 0.025(3) 0.022(3) 0.042(4) 0.006(3) 0.018(3) 0.003(2)

loop_
_atom_type_symbol
_atom_type_description
_atom_type_scat_dispersion_real
_atom_type_scat_dispersion_imag
_atom_type_scat_source
C C 0.0033 0.0016 'International Tables Vol C Tables 4.2.6.8 and 6.1.1.4'
H H 0 0 'International Tables Vol C Tables 4.2.6.8 and 6.1.1.4'
O O 0.0106 0.006 'International Tables Vol C Tables 4.2.6.8 and 6.1.1.4'
Mg Mg 0.0486 0.0363 'International Tables Vol C Tables 4.2.6.8 and 6.1.1.4'
P P 0.1023 0.0942 'International Tables Vol C Tables 4.2.6.8 and 6.1.1.4'

loop_
_geom_angle_atom_site_label_1
_geom_angle_atom_site_label_2
_geom_angle_atom_site_label_3
_geom_angle
_geom_angle_site_symmetry_1
_geom_angle_site_symmetry_3
O1 Mg1 O1 179.9970(10) . 7_546
O1 Mg1 O4 89.31(6) . 1_545
O1 Mg1 O4 90.69(6) 7_546 1_545
O1 Mg1 O4 90.69(6) . 7_556
O1 Mg1 O4 89.31(6) 7_546 7_556
O4 Mg1 O4 179.9990(10) 1_545 7_556
O1 Mg1 O2 92.21(6) . 1_545
O1 Mg1 O2 87.79(6) 7_546 1_545
O4 Mg1 O2 90.25(6) 1_545 1_545
O4 Mg1 O2 89.75(6) 7_556 1_545
O1 Mg1 O2 87.79(6) . 7_556
O1 Mg1 O2 92.21(6) 7_546 7_556
O4 Mg1 O2 89.75(6) 1_545 7_556
O4 Mg1 O2 90.25(6) 7_556 7_556
O2 Mg1 O2 180.00(7) 1_545 7_556
O1 P1 O2 117.85(8) . .
O1 P1 C11 108.31(9) . .
O2 P1 C11 108.72(9) . .
O1 P1 C1 108.77(11) . .
O2 P1 C1 107.44(10) . .
C11 P1 C1 105.01(10) . .
O4 P2 O3 116.82(9) . .
O4 P2 C1 109.39(11) . .
O3 P2 C1 109.01(11) . .
O4 P2 C21 112.35(9) . .
O3 P2 C21 102.13(10) . .
C1 P2 C21 106.50(11) . .
P1 O1 Mg1 144.78(9) . .
P1 O2 Mg1 138.35(8) . 1_565
P2 O3 H3 121(2) . .
P2 O4 Mg1 131.54(8) . 1_565
P2 C1 P1 114.77(12) . .
P2 C1 H1A 112.9(14) . .
P1 C1 H1A 106.6(14) . .
P2 C1 H1B 106.2(15) . .
P1 C1 H1B 110.3(15) . .
H1A C1 H1B 106(2) . .
C12 C11 C16 119.0(2) . .
C12 C11 P1 119.19(17) . .
C16 C11 P1 121.76(16) . .
C11 C12 C13 120.5(2) . .
C11 C12 H12 119.9(14) . .
C13 C12 H12 119.6(14) . .
C14 C13 C12 120.1(2) . .
C14 C13 H13 121.8(15) . .
C12 C13 H13 118.0(15) . .
C13 C14 C15 119.8(2) . .
C13 C14 H14 120.6(16) . .
C15 C14 H14 119.5(16) . .
C14 C15 C16 120.6(2) . .
C14 C15 H15 122.3(15) . .
C16 C15 H15 117.1(15) . .
C15 C16 C11 120.0(2) . .
C15 C16 H16 119.3(16) . .
C11 C16 H16 120.7(16) . .
C26 C21 C22 119.9(4) . .
C22 C21 C36 111.9(3) . .
C32 C21 P2 124.1(3) . .
C26 C21 P2 121.2(3) . .
C22 C21 P2 118.6(3) . .
C36 C21 P2 118.1(2) . .
C33 C24 C25 102.6(5) . .
C25 C24 C23 118.7(4) . .
C33 C24 C35 120.6(4) . .
C23 C24 C35 112.7(4) . .
C33 C24 H24 118.8(15) . .
C25 C24 H24 122.0(16) . .
C23 C24 H24 118.3(16) . .
C35 C24 H24 120.4(15) . .
C23 C22 C21 118.5(5) . .
C23 C22 H22 120(4) . .
C21 C22 H22 121(4) . .
C23 C22 H32 107(2) . .
C21 C22 H32 93(2) . .
H22 C22 H32 72(4) . .
C22 C23 C24 119.1(5) . .
C22 C23 H23 117(3) . .
C24 C23 H23 124(3) . .
C22 C23 H33 113(2) . .
C24 C23 H33 86(3) . .
H23 C23 H33 75(3) . .
C24 C25 C26 123.0(5) . .
C24 C25 H25 120(4) . .
C26 C25 H25 117(4) . .
C21 C26 C25 119.9(5) . .
C21 C26 H26 125(3) . .
C25 C26 H26 115(3) . .
C21 C32 C33 123.3(5) . .
C21 C32 H22 96(2) . .
C33 C32 H22 109(2) . .
C21 C32 H32 123(3) . .
C33 C32 H32 113(3) . .
H22 C32 H32 66(3) . .
C24 C33 C32 122.0(5) . .
C24 C33 H23 98.7(19) . .
C32 C33 H23 104.0(19) . .
C24 C33 H33 116(3) . .
C32 C33 H33 122(3) . .
H23 C33 H33 62(4) . .
C36 C35 C24 117.3(5) . .
C36 C35 H25 106(3) . .
C24 C35 H25 84(3) . .
C36 C35 H35 121(3) . .
C24 C35 H35 121(3) . .
H25 C35 H35 83(4) . .
C35 C36 C21 119.0(5) . .
C35 C36 H26 104.5(18) . .
C21 C36 H26 83.1(19) . .
C35 C36 H36 120(2) . .
C21 C36 H36 121(2) . .
H26 C36 H36 85(3) . .

loop_
_geom_bond_atom_site_label_1
_geom_bond_atom_site_label_2
_geom_bond_distance
_geom_bond_site_symmetry_2
Mg1 O1 2.0442(15) .
Mg1 O1 2.0443(15) 7_546
Mg1 O4 2.0707(14) 1_545
Mg1 O4 2.0707(14) 7_556
Mg1 O2 2.1411(13) 1_545
Mg1 O2 2.1412(13) 7_556
P1 O1 1.4890(15) .
P1 O2 1.5205(15) .
P1 C11 1.794(2) .
P1 C1 1.824(2) .
P2 O4 1.4862(15) .
P2 O3 1.5414(17) .
P2 C1 1.795(2) .
P2 C21 1.797(2) .
O2 Mg1 2.1412(13) 1_565
O3 H3 0.73(2) .
O4 Mg1 2.0707(14) 1_565
C1 H1A 0.93(2) .
C1 H1B 0.91(2) .
C11 C12 1.384(3) .
C11 C16 1.386(3) .
C12 C13 1.388(3) .
C12 H12 0.95(2) .
C13 C14 1.368(4) .
C13 H13 0.93(3) .
C14 C15 1.378(3) .
C14 H14 0.91(2) .
C15 C16 1.384(3) .
C15 H15 0.94(2) .
C16 H16 0.84(2) .
C21 C32 1.295(6) .
C21 C26 1.325(6) .
C21 C22 1.440(6) .
C21 C36 1.481(6) .
C24 C33 1.274(7) .
C24 C25 1.301(7) .
C24 C23 1.448(8) .
C24 C35 1.462(8) .
C24 H24 0.97(2) .
C22 C23 1.388(8) .
C22 H22 0.80(5) .
C23 H23 0.99(6) .
C25 C26 1.410(7) .
C25 H25 0.77(6) .
C26 H26 0.89(5) .
C32 C33 1.394(8) .
C32 H32 1.00(5) .
C33 H33 0.89(5) .
C35 C36 1.392(7) .
C35 H35 0.99(5) .
C36 H36 1.14(5) .
